data_4078942
loop_
_publ_author_name
'Gonell, Sergio'
'Poyatos, Macarena'
'Mata, Jos\'e A.'
'Peris, Eduardo'

_publ_section_title
;
 Y-Shaped Tris-N-Heterocyclic-Carbene Ligand for the Preparation of
 Multifunctional Catalysts of Iridium, Rhodium, and Palladium
;
_journal_issue 15
_journal_name_full Organometallics
_journal_page_first 5606
_journal_paper_doi 10.1021/om300569w
_journal_volume 31
_journal_year 2012
_chemical_absolute_configuration unk
_chemical_formula_moiety '0.5(C21 H26 I3 Ir N6 Pd), 0.5(C21 H28 I3 Ir N6 Pd), C2 H3 N'
_chemical_formula_sum 'C23 H30 I3 Ir N7 Pd'
_chemical_formula_weight 1083.84
_chemical_name_systematic
;
 ? 
;
_space_group_crystal_system monoclinic
_space_group_IT_number 4
_space_group_name_Hall 'P 2yb'
_space_group_name_H-M_alt 'P 1 21 1'
_symmetry_space_group_name_Hall 'P 2yb'
_symmetry_space_group_name_H-M 'P 1 21 1'
_atom_sites_solution_hydrogens geom
_atom_sites_solution_primary direct
_atom_sites_solution_secondary difmap
_audit_creation_date 2012-03-26
_audit_creation_method
;
  Olex2 1.1
  (compiled Nov  1 2011 20:42:30, GUI svn.r3906)
;
_cell_angle_alpha 90.00
_cell_angle_beta 108.107(4)
_cell_angle_gamma 90.00
_cell_formula_units_Z 4
_cell_length_a 13.2740(5)
_cell_length_b 16.7105(4)
_cell_length_c 14.4848(5)
_cell_measurement_reflns_used 11799
_cell_measurement_temperature 199.95(10)
_cell_measurement_theta_max 29.4388
_cell_measurement_theta_min 2.7815
_cell_volume 3053.84(19)
_computing_cell_refinement
;
CrysAlisPro, Agilent Technologies,
Version 1.171.35.19 (release 27-10-2011 CrysAlis171 .NET)
(compiled Oct 27 2011,15:02:11)
;
_computing_data_collection
;
CrysAlisPro, Agilent Technologies,
Version 1.171.35.19 (release 27-10-2011 CrysAlis171 .NET)
(compiled Oct 27 2011,15:02:11)
;
_computing_data_reduction
;
CrysAlisPro, Agilent Technologies,
Version 1.171.35.19 (release 27-10-2011 CrysAlis171 .NET)
(compiled Oct 27 2011,15:02:11)
;
_computing_molecular_graphics
;
O. V. Dolomanov, L. J. Bourhis, R. J. Gildea, J. A. K. Howard and H. Puschmann,
OLEX2: a complete structure solution, refinement and analysis program.
J. Appl. Cryst. (2009). 42, 339-341.
;
_computing_publication_material
;
O. V. Dolomanov, L. J. Bourhis, R. J. Gildea, J. A. K. Howard and H. Puschmann,
OLEX2: a complete structure solution, refinement and analysis program.
J. Appl. Cryst. (2009). 42, 339-341.
;
_computing_structure_refinement
;
SHELXL, G.M. Sheldrick, Acta Cryst.
2008). A64, 112-122
;
_computing_structure_solution 'SHELXS-97 (Sheldrick, 1990)'
_diffrn_ambient_temperature 199.95(10)
_diffrn_detector_area_resol_mean 10.4051
_diffrn_measured_fraction_theta_full 0.999
_diffrn_measured_fraction_theta_max 0.915
_diffrn_measurement_details
;
  1 omega  -10.00   15.00   1.0000  140.0000
omega____ theta____ kappa____ phi______ frames
    -      -11.2816  -57.0000 -120.0000 25

  2 omega  -86.00  -59.00   1.0000  140.0000
omega____ theta____ kappa____ phi______ frames
    -      -11.2816  178.0000  -30.0000 27

  3 omega  -12.00   24.00   1.0000  140.0000
omega____ theta____ kappa____ phi______ frames
    -      -11.2816  -99.0000 -180.0000 36

  4 omega    5.00   82.00   1.0000  140.0000
omega____ theta____ kappa____ phi______ frames
    -       11.9847   37.0000  -60.0000 77

  5 omega  -13.00   14.00   1.0000  140.0000
omega____ theta____ kappa____ phi______ frames
    -       11.9847  -99.0000  120.0000 27

  6 omega  -11.00   88.00   1.0000  140.0000
omega____ theta____ kappa____ phi______ frames
    -       11.9847   37.0000 -150.0000 99

  7 omega  -74.00  -39.00   1.0000  140.0000
omega____ theta____ kappa____ phi______ frames
    -      -11.2816  133.0000   33.0000 35

  8 omega  -67.00   46.00   1.0000  140.0000
omega____ theta____ kappa____ phi______ frames
    -       11.9847  -77.0000 -120.0000 113
;
_diffrn_measurement_device_type 'SuperNova, Dual, Cu at zero, Atlas'
_diffrn_measurement_method '\w scans'
_diffrn_orient_matrix_UB_11 0.0303617000
_diffrn_orient_matrix_UB_12 -0.0149543000
_diffrn_orient_matrix_UB_13 -0.0288136000
_diffrn_orient_matrix_UB_21 0.0432001000
_diffrn_orient_matrix_UB_22 -0.0069528000
_diffrn_orient_matrix_UB_23 0.0425694000
_diffrn_orient_matrix_UB_31 -0.0192871000
_diffrn_orient_matrix_UB_32 -0.0391229000
_diffrn_orient_matrix_UB_33 0.0034123000
_diffrn_radiation_monochromator mirror
_diffrn_radiation_type 'Mo K\a'
_diffrn_radiation_wavelength 0.7107
_diffrn_reflns_av_R_equivalents 0.0476
_diffrn_reflns_av_unetI/netI 0.0743
_diffrn_reflns_limit_h_max 17
_diffrn_reflns_limit_h_min -17
_diffrn_reflns_limit_k_max 22
_diffrn_reflns_limit_k_min -22
_diffrn_reflns_limit_l_max 19
_diffrn_reflns_limit_l_min -19
_diffrn_reflns_number 35772
_diffrn_reflns_theta_full 25.00
_diffrn_reflns_theta_max 29.50
_diffrn_reflns_theta_min 2.79
_diffrn_source 'SuperNova (Mo) X-ray Source'
_diffrn_source_current n/a
_diffrn_source_voltage n/a
_exptl_absorpt_coefficient_mu 7.999
_exptl_absorpt_correction_T_max 1.00000
_exptl_absorpt_correction_T_min 0.81079
_exptl_absorpt_correction_type multi-scan
_exptl_absorpt_process_details
;
CrysAlisPro, Agilent Technologies,
Version 1.171.35.19 (release 27-10-2011 CrysAlis171 .NET)
(compiled Oct 27 2011,15:02:11)
Empirical absorption correction using spherical harmonics,
 implemented in SCALE3 ABSPACK scaling algorithm.
;
_exptl_crystal_colour 'clear yellowish yellow'
_exptl_crystal_colour_lustre clear
_exptl_crystal_colour_modifier yellowish
_exptl_crystal_colour_primary yellow
_exptl_crystal_density_diffrn 2.357
_exptl_crystal_density_method 'not measured'
_exptl_crystal_description prism
_exptl_crystal_F_000 1996
_exptl_crystal_size_max 0.1
_exptl_crystal_size_mid 0.09
_exptl_crystal_size_min 0.08
_refine_diff_density_max 1.209
_refine_diff_density_min -0.896
_refine_diff_density_rms 0.189
_refine_ls_abs_structure_details 'Flack H D (1983), Acta Cryst. A39, 876-881'
_refine_ls_abs_structure_Flack 0(10)
_refine_ls_extinction_method none
_refine_ls_goodness_of_fit_ref 1.026
_refine_ls_hydrogen_treatment constr
_refine_ls_matrix_type full
_refine_ls_number_parameters 641
_refine_ls_number_reflns 14702
_refine_ls_number_restraints 19
_refine_ls_restrained_S_all 1.026
_refine_ls_R_factor_all 0.0630
_refine_ls_R_factor_gt 0.0430
_refine_ls_shift/su_max 0.005
_refine_ls_shift/su_mean 0.000
_refine_ls_structure_factor_coef Fsqd
_refine_ls_weighting_details 'calc w=1/[\s^2^(Fo^2^)+(0.0074P)^2^+0.0000P] where P=(Fo^2^+2Fc^2^)/3'
_refine_ls_weighting_scheme calc
_refine_ls_wR_factor_gt 0.0525
_refine_ls_wR_factor_ref 0.0582
_reflns_number_gt 11831
_reflns_number_total 14702
_reflns_threshold_expression >2sigma(I)
_cod_data_source_file om300569w_si_002.cif
_cod_data_source_block of_3_(str1328)
_cod_original_cell_volume 3053.83(17)
_cod_database_code 4078942
_chemical_oxdiff_formula 'C21 H28 N6 I3 In Pd'
_reflns_odcompleteness_completeness 99.86
_reflns_odcompleteness_iscentric 1
_reflns_odcompleteness_theta 26.32

loop_
_space_group_symop_id
_space_group_symop_operation_xyz
1 'x, y, z'
2 '-x, y+1/2, -z'

loop_
_atom_site_label
_atom_site_type_symbol
_atom_site_fract_x
_atom_site_fract_y
_atom_site_fract_z
_atom_site_U_iso_or_equiv
_atom_site_adp_type
_atom_site_occupancy
_atom_site_symmetry_multiplicity
_atom_site_calc_flag
_atom_site_refinement_flags
Ir33 Ir 0.68685(3) 0.643493(18) 0.57684(2) 0.02519(8) Uani 1 1 d .
Ir1 Ir 0.16458(3) 0.357317(18) 0.04815(3) 0.02706(8) Uani 1 1 d .
Pd4 Pd 0.55160(5) 0.14672(4) -0.05349(4) 0.02353(14) Uani 1 1 d .
Pd36 Pd 1.07058(5) 0.85038(4) 0.47813(5) 0.02259(14) Uani 1 1 d .
I5 I 0.59627(5) 0.04702(4) 0.09705(5) 0.03930(16) Uani 1 1 d .
I38 I 0.95928(5) 0.95810(3) 0.35624(5) 0.03906(16) Uani 1 1 d .
I37 I 1.12236(5) 0.94536(3) 0.63245(5) 0.03796(16) Uani 1 1 d .
I6 I 0.45300(5) 0.04042(4) -0.18487(5) 0.04484(18) Uani 1 1 d .
I34 I 0.64819(6) 0.80065(4) 0.56856(5) 0.04074(17) Uani 1 1 d .
I3 I 0.12554(6) 0.20069(3) 0.04608(5) 0.04075(17) Uani 1 1 d .
N43 N 0.8313(5) 0.6728(4) 0.4540(5) 0.0227(17) Uani 1 1 d .
N11 N 0.3100(6) 0.3248(4) -0.0736(5) 0.0239(17) Uani 1 1 d .
N39 N 0.9220(6) 0.6736(4) 0.6065(5) 0.0215(16) Uani 1 1 d .
N7 N 0.3989(6) 0.3220(4) 0.0799(5) 0.0244(17) Uani 1 1 d .
N52 N 0.9711(5) 0.7015(4) 0.3801(4) 0.0200(15) Uani 1 1 d .
C42 C 0.9357(7) 0.6852(4) 0.4590(6) 0.0185(19) Uani 1 1 d .
C40 C 0.9490(7) 0.6754(6) 0.7095(5) 0.031(2) Uani 1 1 d .
H40A H 0.8861 0.6838 0.7276 0.047 Uiso 1 1 calc R
H40B H 0.9981 0.7182 0.7346 0.047 Uiso 1 1 calc R
H40C H 0.9809 0.6254 0.7357 0.047 Uiso 1 1 calc R
C18 C 0.5125(7) 0.2325(5) -0.1520(6) 0.025(2) Uani 1 1 d .
N55 N 1.0507(6) 0.7596(4) 0.2902(5) 0.0260(17) Uani 1 1 d .
C2 C 0.3006(7) 0.3332(5) 0.0171(6) 0.023(2) Uani 1 1 d .
C51 C 1.0292(7) 0.7676(5) 0.3748(6) 0.023(2) Uani 1 1 d .
C35 C 0.8232(7) 0.6643(5) 0.5442(6) 0.023(2) Uani 1 1 d .
N45 N 1.1010(6) 0.7015(4) 0.5954(5) 0.0210(16) Uani 1 1 d .
C53 C 0.9566(7) 0.6542(5) 0.2970(6) 0.029(2) Uani 1 1 d .
H53 H 0.9195 0.6062 0.2829 0.035 Uiso 1 1 calc R
N48 N 1.2517(6) 0.7543(4) 0.6067(5) 0.0238(17) Uani 1 1 d .
C54 C 1.0060(7) 0.6912(5) 0.2422(6) 0.028(2) Uani 1 1 d .
H54 H 1.0097 0.6738 0.1823 0.034 Uiso 1 1 calc R
C50 C 1.1480(8) 0.7642(5) 0.5652(6) 0.026(2) Uani 1 1 d .
C49 C 1.3338(7) 0.8058(6) 0.5909(7) 0.040(2) Uani 1 1 d .
H49A H 1.3101 0.8266 0.5260 0.060 Uiso 1 1 calc R
H49B H 1.3974 0.7754 0.6001 0.060 Uiso 1 1 calc R
H49C H 1.3477 0.8493 0.6365 0.060 Uiso 1 1 calc R
N24 N 0.5784(5) 0.2915(4) 0.0736(4) 0.0205(15) Uani 1 1 d .
C41 C 0.9925(7) 0.6863(4) 0.5538(6) 0.023(2) Uani 1 1 d .
C23 C 0.6540(7) 0.3379(5) 0.1386(6) 0.024(2) Uani 1 1 d .
H23 H 0.6426 0.3834 0.1709 0.029 Uiso 1 1 calc R
C46 C 1.1795(7) 0.6535(5) 0.6577(5) 0.026(2) Uani 1 1 d .
H46 H 1.1685 0.6069 0.6883 0.031 Uiso 1 1 calc R
C9 C 0.4688(7) 0.3098(5) 0.0284(6) 0.0211(19) Uani 1 1 d .
C47 C 1.2725(8) 0.6869(5) 0.6651(6) 0.028(2) Uani 1 1 d .
H47 H 1.3388 0.6685 0.7024 0.034 Uiso 1 1 calc R
C56 C 1.1177(8) 0.8144(6) 0.2558(7) 0.041(3) Uani 1 1 d .
H56A H 1.1407 0.8576 0.3013 0.062 Uiso 1 1 calc R
H56B H 1.0779 0.8355 0.1935 0.062 Uiso 1 1 calc R
H56C H 1.1784 0.7860 0.2502 0.062 Uiso 1 1 calc R
C10 C 0.4152(7) 0.3106(5) -0.0650(6) 0.0231(19) Uani 1 1 d .
N13 N 0.4505(5) 0.2978(4) -0.1460(5) 0.0213(16) Uani 1 1 d .
C30 C 0.2145(9) 0.4750(5) 0.0915(9) 0.045(3) Uani 1 1 d .
H30 H 0.2914 0.4826 0.1090 0.054 Uiso 1 1 calc R
C26 C 0.0004(7) 0.3897(5) 0.0336(6) 0.030(2) Uani 1 1 d U
H26 H -0.0511 0.3467 0.0088 0.036 Uiso 1 1 calc R
C12 C 0.2233(7) 0.3296(6) -0.1625(6) 0.040(3) Uani 1 1 d .
H12A H 0.1590 0.3135 -0.1507 0.060 Uiso 1 1 calc R
H12B H 0.2368 0.2948 -0.2101 0.060 Uiso 1 1 calc R
H12C H 0.2163 0.3836 -0.1861 0.060 Uiso 1 1 calc R
N20 N 0.7293(6) 0.2393(4) 0.0849(5) 0.0263(17) Uani 1 1 d .
C22 C 0.7478(8) 0.3034(5) 0.1455(6) 0.028(2) Uani 1 1 d .
H22 H 0.8138 0.3206 0.1849 0.033 Uiso 1 1 calc R
C29 C 0.1633(8) 0.4740(5) -0.0084(8) 0.043(3) Uani 1 1 d .
H29 H 0.2114 0.4806 -0.0472 0.052 Uiso 1 1 calc R
C25 C 0.0581(9) 0.3826(7) 0.1306(8) 0.049(3) Uani 1 1 d U
H25 H 0.0395 0.3353 0.1619 0.059 Uiso 1 1 calc R
C28 C 0.0501(8) 0.5028(7) -0.0600(9) 0.060(3) Uani 1 1 d .
H28A H 0.0482 0.5607 -0.0563 0.072 Uiso 1 1 calc R
H28B H 0.0307 0.4881 -0.1280 0.072 Uiso 1 1 calc R
C19 C 0.6262(7) 0.2292(5) 0.0396(6) 0.023(2) Uani 1 1 d .
C31 C 0.1662(12) 0.5089(8) 0.1654(10) 0.086(5) Uani 1 1 d .
H31A H 0.2232 0.5284 0.2207 0.103 Uiso 1 1 calc R
H31B H 0.1227 0.5546 0.1366 0.103 Uiso 1 1 calc R
C27 C -0.0297(9) 0.4684(7) -0.0171(9) 0.057(3) Uani 1 1 d U
H27A H -0.0415 0.5067 0.0289 0.068 Uiso 1 1 calc R
H27B H -0.0963 0.4618 -0.0686 0.068 Uiso 1 1 calc R
C32 C 0.1008(12) 0.4528(8) 0.2013(9) 0.079(4) Uani 1 1 d .
H32A H 0.0415 0.4817 0.2110 0.095 Uiso 1 1 calc R
H32B H 0.1430 0.4316 0.2637 0.095 Uiso 1 1 calc R
C8 C 0.4229(8) 0.3200(6) 0.1860(6) 0.039(3) Uani 1 1 d .
H8A H 0.4672 0.3647 0.2142 0.058 Uiso 1 1 calc R
H8B H 0.4592 0.2711 0.2109 0.058 Uiso 1 1 calc R
H8C H 0.3581 0.3228 0.2021 0.058 Uiso 1 1 calc R
C44 C 0.7414(7) 0.6683(5) 0.3647(6) 0.034(2) Uani 1 1 d .
H44A H 0.7251 0.7209 0.3376 0.052 Uiso 1 1 calc R
H44B H 0.6809 0.6469 0.3792 0.052 Uiso 1 1 calc R
H44C H 0.7593 0.6342 0.3188 0.052 Uiso 1 1 calc R
N16 N 0.5353(6) 0.2453(4) -0.2350(5) 0.0288(18) Uani 1 1 d .
C17 C 0.6055(9) 0.1950(6) -0.2703(8) 0.052(3) Uani 1 1 d .
H17A H 0.6759 0.1970 -0.2252 0.078 Uiso 1 1 calc R
H17B H 0.6064 0.2140 -0.3325 0.078 Uiso 1 1 calc R
H17C H 0.5803 0.1408 -0.2763 0.078 Uiso 1 1 calc R
C15 C 0.4894(8) 0.3159(5) -0.2804(6) 0.035(2) Uani 1 1 d .
H15 H 0.4938 0.3364 -0.3388 0.042 Uiso 1 1 calc R
C64 C 0.6967(11) 0.5025(8) 0.7127(9) 0.088(5) Uani 1 1 d .
H64 H 0.7198 0.4562 0.7488 0.105 Uiso 1 1 calc R
C62 C 0.5775(8) 0.6208(6) 0.6598(8) 0.046(3) Uani 1 1 d .
H62 H 0.5592 0.6684 0.6908 0.055 Uiso 1 1 calc R
C61 C 0.5228(8) 0.6136(6) 0.5635(9) 0.046(3) Uani 1 1 d .
H61 H 0.4728 0.6574 0.5380 0.055 Uiso 1 1 calc R
C63 C 0.6179(13) 0.5512(9) 0.7281(10) 0.101(6) Uani 1 1 d .
H63 H 0.5909 0.5411 0.7791 0.121 Uiso 1 1 calc R
C21 C 0.8105(7) 0.1884(5) 0.0679(7) 0.035(2) Uani 1 1 d .
H21A H 0.8744 0.2187 0.0777 0.053 Uiso 1 1 calc R
H21B H 0.7865 0.1686 0.0024 0.053 Uiso 1 1 calc R
H21C H 0.8241 0.1441 0.1124 0.053 Uiso 1 1 calc R
C59 C 0.5770(9) 0.4887(7) 0.4935(9) 0.062(3) Uani 1 1 d .
H59A H 0.5615 0.4818 0.4240 0.075 Uiso 1 1 calc R
H59B H 0.5774 0.4359 0.5214 0.075 Uiso 1 1 calc R
C60 C 0.4896(9) 0.5342(8) 0.5098(11) 0.077(4) Uani 1 1 d .
H60A H 0.4558 0.5013 0.5469 0.092 Uiso 1 1 calc R
H60B H 0.4373 0.5451 0.4475 0.092 Uiso 1 1 calc R
C14 C 0.4380(7) 0.3483(6) -0.2237(6) 0.031(2) Uani 1 1 d .
H14 H 0.4006 0.3962 -0.2348 0.038 Uiso 1 1 calc R
N70 N 0.2437(8) 0.6546(7) 0.4117(6) 0.057(3) Uani 1 1 d .
C69 C 0.2223(9) 0.5940(7) 0.4337(7) 0.043(3) Uani 1 1 d .
C68 C 0.1924(10) 0.5155(7) 0.4617(9) 0.064(4) Uani 1 1 d .
H68A H 0.1165 0.5117 0.4432 0.096 Uiso 1 1 calc R
H68B H 0.2217 0.5089 0.5307 0.096 Uiso 1 1 calc R
H68C H 0.2192 0.4743 0.4295 0.096 Uiso 1 1 calc R
C57 C 0.7420(8) 0.5288(5) 0.6349(8) 0.041(3) Uani 1 1 d .
H57 H 0.8189 0.5219 0.6518 0.050 Uiso 1 1 calc R
C58 C 0.6869(9) 0.5228(6) 0.5330(8) 0.042(3) Uani 1 1 d .
H58 H 0.7327 0.5120 0.4928 0.050 Uiso 1 1 calc R
C66 C 0.7104(9) 0.4148(10) 0.9458(9) 0.059(4) Uani 1 1 d .
N67 N 0.7133(10) 0.3580(8) 0.9057(8) 0.083(4) Uani 1 1 d .
C65 C 0.7092(11) 0.4899(8) 0.9959(10) 0.081(5) Uani 1 1 d .
H65A H 0.7154 0.5337 0.9551 0.121 Uiso 1 1 calc R
H65B H 0.7676 0.4912 1.0550 0.121 Uiso 1 1 calc R
H65C H 0.6439 0.4946 1.0109 0.121 Uiso 1 1 calc R

loop_
_atom_site_aniso_label
_atom_site_aniso_U_11
_atom_site_aniso_U_22
_atom_site_aniso_U_33
_atom_site_aniso_U_23
_atom_site_aniso_U_13
_atom_site_aniso_U_12
Ir33 0.02395(19) 0.02379(18) 0.0324(2) 0.00204(16) 0.01547(16) 0.00092(15)
Ir1 0.0266(2) 0.02353(18) 0.0377(2) -0.00127(16) 0.01955(17) -0.00043(15)
Pd4 0.0214(3) 0.0159(3) 0.0349(4) -0.0002(3) 0.0111(3) 0.0013(3)
Pd36 0.0227(3) 0.0151(3) 0.0325(4) 0.0013(3) 0.0122(3) -0.0006(3)
I5 0.0414(4) 0.0288(3) 0.0519(4) 0.0136(3) 0.0207(3) 0.0056(3)
I38 0.0408(4) 0.0240(3) 0.0488(4) 0.0061(3) 0.0086(3) 0.0081(3)
I37 0.0463(4) 0.0253(3) 0.0430(4) -0.0086(3) 0.0148(3) 0.0003(3)
I6 0.0453(4) 0.0220(3) 0.0559(4) -0.0027(3) -0.0007(3) -0.0068(3)
I34 0.0513(5) 0.0265(4) 0.0489(4) 0.0007(3) 0.0220(4) 0.0047(3)
I3 0.0533(5) 0.0260(3) 0.0493(4) 0.0013(3) 0.0253(4) -0.0056(3)
N43 0.022(4) 0.021(4) 0.028(4) 0.001(3) 0.011(4) -0.004(3)
N11 0.020(4) 0.020(4) 0.033(4) 0.001(3) 0.011(4) 0.006(3)
N39 0.025(4) 0.017(4) 0.022(4) -0.001(3) 0.006(3) 0.003(3)
N7 0.032(5) 0.018(4) 0.031(4) 0.000(3) 0.021(4) 0.002(3)
N52 0.028(4) 0.017(4) 0.021(4) 0.003(3) 0.016(3) 0.001(3)
C42 0.025(5) 0.007(4) 0.030(5) -0.002(3) 0.018(4) -0.005(3)
C40 0.033(6) 0.039(6) 0.022(5) -0.005(4) 0.009(4) -0.003(4)
C18 0.020(5) 0.023(5) 0.032(5) -0.005(4) 0.006(4) -0.011(4)
N55 0.029(5) 0.021(4) 0.033(4) 0.010(3) 0.016(4) 0.006(3)
C2 0.022(5) 0.017(5) 0.030(5) 0.003(3) 0.008(4) 0.002(3)
C51 0.020(5) 0.020(5) 0.034(5) 0.003(4) 0.014(4) -0.004(4)
C35 0.028(5) 0.014(4) 0.032(5) 0.004(3) 0.017(4) 0.002(4)
N45 0.025(4) 0.012(4) 0.028(4) -0.002(3) 0.010(3) -0.006(3)
C53 0.034(5) 0.017(5) 0.033(5) -0.012(4) 0.007(4) -0.001(4)
N48 0.018(4) 0.022(4) 0.030(4) 0.002(3) 0.006(3) 0.003(3)
C54 0.033(6) 0.037(6) 0.019(5) 0.002(4) 0.012(4) 0.010(4)
C50 0.030(6) 0.020(5) 0.028(5) -0.002(4) 0.010(4) 0.002(4)
C49 0.021(5) 0.046(6) 0.054(6) 0.009(5) 0.012(5) -0.005(5)
N24 0.019(4) 0.022(4) 0.020(4) -0.002(3) 0.006(3) 0.003(3)
C41 0.028(5) 0.008(4) 0.038(5) 0.001(3) 0.018(5) -0.005(3)
C23 0.035(5) 0.014(4) 0.024(5) 0.000(3) 0.010(4) 0.006(4)
C46 0.034(5) 0.022(5) 0.019(4) 0.001(4) 0.004(4) 0.003(4)
C9 0.019(5) 0.022(5) 0.025(5) 0.000(4) 0.011(4) 0.001(4)
C47 0.032(6) 0.020(5) 0.027(5) 0.004(4) -0.001(4) -0.005(4)
C56 0.041(7) 0.048(6) 0.046(6) 0.009(5) 0.030(5) 0.000(5)
C10 0.026(5) 0.015(4) 0.026(5) 0.001(3) 0.005(4) 0.004(4)
N13 0.024(4) 0.018(4) 0.020(4) 0.003(3) 0.004(3) 0.007(3)
C30 0.041(7) 0.022(6) 0.089(9) -0.023(5) 0.044(7) -0.013(5)
C26 0.020(4) 0.037(5) 0.044(5) 0.001(4) 0.025(4) -0.003(4)
C12 0.024(6) 0.054(7) 0.037(6) -0.013(5) 0.001(5) 0.003(5)
N20 0.026(5) 0.025(4) 0.031(4) 0.001(3) 0.014(4) 0.005(3)
C22 0.027(5) 0.027(5) 0.025(5) -0.002(4) 0.000(4) -0.006(4)
C29 0.043(7) 0.023(5) 0.079(8) 0.007(5) 0.041(6) 0.001(5)
C25 0.056(6) 0.054(6) 0.054(6) -0.002(5) 0.041(5) 0.004(5)
C28 0.043(7) 0.045(6) 0.106(10) 0.027(6) 0.045(7) 0.010(5)
C19 0.028(5) 0.013(4) 0.035(5) 0.005(4) 0.019(4) 0.010(4)
C31 0.109(13) 0.065(9) 0.109(11) -0.054(8) 0.072(10) -0.025(8)
C27 0.045(6) 0.048(6) 0.079(7) 0.002(5) 0.021(5) -0.004(5)
C32 0.092(11) 0.084(10) 0.079(10) -0.045(8) 0.052(9) -0.010(9)
C8 0.043(7) 0.038(6) 0.036(6) 0.005(4) 0.016(5) -0.002(5)
C44 0.032(6) 0.040(6) 0.034(6) 0.003(4) 0.014(5) -0.008(4)
N16 0.027(5) 0.024(4) 0.042(5) -0.005(3) 0.022(4) 0.002(3)
C17 0.054(8) 0.048(7) 0.071(8) -0.025(6) 0.044(6) -0.005(6)
C15 0.053(7) 0.029(5) 0.028(5) 0.005(4) 0.019(5) -0.006(5)
C64 0.084(11) 0.101(10) 0.109(11) 0.084(9) 0.075(9) 0.055(9)
C62 0.045(7) 0.057(7) 0.058(7) 0.002(5) 0.048(6) 0.005(5)
C61 0.025(6) 0.027(6) 0.095(9) -0.008(5) 0.030(6) 0.003(4)
C63 0.124(14) 0.114(12) 0.104(11) 0.078(10) 0.094(11) 0.064(11)
C21 0.022(5) 0.033(5) 0.053(6) -0.003(4) 0.015(5) 0.009(4)
C59 0.051(8) 0.046(7) 0.095(10) -0.025(6) 0.031(7) -0.005(6)
C60 0.037(7) 0.047(7) 0.154(13) -0.029(8) 0.042(8) -0.008(6)
C14 0.042(6) 0.030(5) 0.024(5) -0.003(4) 0.013(4) 0.002(5)
N70 0.055(6) 0.061(7) 0.059(6) -0.001(5) 0.022(5) 0.011(5)
C69 0.036(6) 0.053(8) 0.043(6) -0.011(6) 0.018(5) 0.011(6)
C68 0.046(8) 0.072(9) 0.078(9) -0.014(7) 0.025(7) -0.010(6)
C57 0.036(6) 0.030(6) 0.069(8) 0.026(5) 0.032(6) 0.014(4)
C58 0.046(7) 0.030(6) 0.067(8) 0.001(5) 0.042(6) 0.007(5)
C66 0.025(6) 0.096(11) 0.053(9) 0.043(8) 0.007(6) -0.002(7)
N67 0.080(9) 0.091(10) 0.069(8) 0.012(7) 0.011(6) -0.044(8)
C65 0.064(10) 0.083(10) 0.118(12) 0.052(9) 0.061(9) 0.029(8)

loop_
_atom_type_symbol
_atom_type_description
_atom_type_scat_dispersion_real
_atom_type_scat_dispersion_imag
_atom_type_scat_source
C C 0.0033 0.0016 'International Tables Vol C Tables 4.2.6.8 and 6.1.1.4'
H H 0.0000 0.0000 'International Tables Vol C Tables 4.2.6.8 and 6.1.1.4'
I I -0.4742 1.8119 'International Tables Vol C Tables 4.2.6.8 and 6.1.1.4'
Ir Ir -1.4442 7.9887 'International Tables Vol C Tables 4.2.6.8 and 6.1.1.4'
N N 0.0061 0.0033 'International Tables Vol C Tables 4.2.6.8 and 6.1.1.4'
Pd Pd -0.9988 1.0072 'International Tables Vol C Tables 4.2.6.8 and 6.1.1.4'

loop_
_geom_angle_atom_site_label_1
_geom_angle_atom_site_label_2
_geom_angle_atom_site_label_3
_geom_angle
C35 Ir33 I34 89.6(2)
C35 Ir33 C62 161.2(4)
C35 Ir33 C61 162.1(4)
C35 Ir33 C57 91.4(3)
C35 Ir33 C58 90.5(4)
C62 Ir33 I34 92.5(3)
C61 Ir33 I34 92.8(3)
C61 Ir33 C62 36.3(4)
C57 Ir33 I34 160.1(3)
C57 Ir33 C62 80.4(4)
C57 Ir33 C61 92.3(4)
C58 Ir33 I34 160.4(3)
C58 Ir33 C62 93.6(4)
C58 Ir33 C61 81.3(4)
C58 Ir33 C57 39.5(4)
C2 Ir1 I3 89.2(2)
C2 Ir1 C30 91.8(4)
C2 Ir1 C26 162.4(3)
C2 Ir1 C29 89.9(4)
C2 Ir1 C25 160.3(4)
C30 Ir1 I3 164.0(3)
C30 Ir1 C26 90.5(4)
C30 Ir1 C29 38.6(4)
C30 Ir1 C25 81.5(4)
C26 Ir1 I3 93.3(2)
C29 Ir1 I3 157.4(3)
C29 Ir1 C26 81.2(4)
C29 Ir1 C25 96.1(4)
C25 Ir1 I3 92.3(3)
C25 Ir1 C26 37.0(3)
I6 Pd4 I5 95.97(3)
C18 Pd4 I5 171.2(3)
C18 Pd4 I6 90.4(2)
C19 Pd4 I5 86.6(2)
C19 Pd4 I6 177.3(2)
C19 Pd4 C18 87.1(3)
I38 Pd36 I37 95.77(3)
C51 Pd36 I38 90.3(2)
C51 Pd36 I37 172.1(2)
C50 Pd36 I38 176.4(3)
C50 Pd36 I37 87.2(2)
C50 Pd36 C51 86.6(3)
C42 N43 C44 125.7(7)
C35 N43 C42 110.2(7)
C35 N43 C44 124.1(7)
C2 N11 C10 108.8(7)
C2 N11 C12 124.7(7)
C10 N11 C12 126.5(7)
C35 N39 C40 125.5(7)
C35 N39 C41 109.2(7)
C41 N39 C40 125.2(7)
C2 N7 C9 109.2(7)
C2 N7 C8 123.9(7)
C9 N7 C8 126.9(8)
C42 N52 C53 127.2(7)
C51 N52 C42 123.2(7)
C51 N52 C53 109.7(7)
N43 C42 N52 125.1(7)
C41 C42 N43 106.9(7)
C41 C42 N52 127.6(8)
N13 C18 Pd4 123.6(6)
N16 C18 Pd4 132.8(7)
N16 C18 N13 103.5(7)
C51 N55 C54 111.3(7)
C51 N55 C56 124.6(7)
C54 N55 C56 124.1(7)
N11 C2 Ir1 125.9(6)
N7 C2 Ir1 128.1(6)
N7 C2 N11 106.0(7)
N52 C51 Pd36 123.4(6)
N55 C51 Pd36 131.8(6)
N55 C51 N52 104.7(7)
N43 C35 Ir33 125.9(6)
N39 C35 Ir33 127.7(6)
N39 C35 N43 106.4(7)
C50 N45 C41 120.9(7)
C50 N45 C46 109.0(7)
C46 N45 C41 129.3(7)
C54 C53 N52 106.9(8)
C50 N48 C49 125.0(7)
C50 N48 C47 111.0(8)
C47 N48 C49 124.0(8)
C53 C54 N55 107.5(7)
N45 C50 Pd36 124.5(7)
N48 C50 Pd36 129.7(7)
N48 C50 N45 105.8(7)
C23 N24 C9 127.8(7)
C23 N24 C19 110.3(7)
C19 N24 C9 120.7(7)
N39 C41 N45 124.5(7)
C42 C41 N39 107.3(8)
C42 C41 N45 128.1(8)
C22 C23 N24 105.7(7)
C47 C46 N45 107.4(8)
N7 C9 N24 123.1(7)
C10 C9 N7 108.4(8)
C10 C9 N24 128.3(8)
C46 C47 N48 106.8(8)
N11 C10 N13 122.6(7)
C9 C10 N11 107.6(7)
C9 C10 N13 129.8(8)
C18 N13 C10 122.0(7)
C14 N13 C18 110.7(7)
C14 N13 C10 127.1(7)
C29 C30 Ir1 70.9(5)
C29 C30 C31 124.0(11)
C31 C30 Ir1 113.3(7)
C25 C26 Ir1 70.2(6)
C25 C26 C27 123.6(9)
C27 C26 Ir1 111.7(7)
C22 N20 C21 125.3(8)
C19 N20 C22 111.7(7)
C19 N20 C21 123.0(7)
C23 C22 N20 108.2(8)
C30 C29 Ir1 70.5(5)
C30 C29 C28 126.2(10)
C28 C29 Ir1 111.6(7)
C26 C25 Ir1 72.8(5)
C26 C25 C32 125.6(11)
C32 C25 Ir1 110.3(8)
C27 C28 C29 112.9(9)
N24 C19 Pd4 125.5(6)
N20 C19 Pd4 130.4(6)
N20 C19 N24 104.1(7)
C32 C31 C30 115.7(9)
C26 C27 C28 115.1(10)
C31 C32 C25 112.6(10)
C18 N16 C17 124.5(8)
C18 N16 C15 111.7(7)
C15 N16 C17 123.6(8)
C14 C15 N16 106.5(8)
C63 C64 C57 116.4(10)
C61 C62 Ir33 71.7(6)
C61 C62 C63 124.7(11)
C63 C62 Ir33 109.4(7)
C62 C61 Ir33 71.9(6)
C62 C61 C60 125.0(11)
C60 C61 Ir33 111.4(7)
C64 C63 C62 118.3(10)
C60 C59 C58 117.7(9)
C59 C60 C61 114.4(10)
C15 C14 N13 107.6(9)
N70 C69 C68 178.9(13)
C64 C57 Ir33 113.0(7)
C58 C57 Ir33 69.7(5)
C58 C57 C64 124.0(10)
C59 C58 Ir33 112.6(7)
C57 C58 Ir33 70.9(5)
C57 C58 C59 122.8(10)
N67 C66 C65 177.7(15)

loop_
_geom_bond_atom_site_label_1
_geom_bond_atom_site_label_2
_geom_bond_distance
Ir33 I34 2.6713(7)
Ir33 C35 2.038(9)
Ir33 C62 2.186(9)
Ir33 C61 2.183(10)
Ir33 C57 2.130(9)
Ir33 C58 2.114(10)
Ir1 I3 2.6664(7)
Ir1 C2 2.032(9)
Ir1 C30 2.108(9)
Ir1 C26 2.191(9)
Ir1 C29 2.112(9)
Ir1 C25 2.157(10)
Pd4 I5 2.6606(9)
Pd4 I6 2.6347(9)
Pd4 C18 1.975(9)
Pd4 C19 1.967(8)
Pd36 I38 2.6303(9)
Pd36 I37 2.6519(9)
Pd36 C51 1.986(8)
Pd36 C50 1.978(8)
N43 C42 1.381(10)
N43 C35 1.351(10)
N43 C44 1.464(10)
N11 C2 1.365(10)
N11 C10 1.382(10)
N11 C12 1.438(10)
N39 C40 1.422(10)
N39 C35 1.350(10)
N39 C41 1.397(10)
N7 C2 1.351(10)
N7 C9 1.374(10)
N7 C8 1.470(10)
N52 C42 1.391(9)
N52 C51 1.363(10)
N52 C53 1.402(10)
C42 C41 1.345(11)
C18 N13 1.387(11)
C18 N16 1.344(10)
N55 C51 1.349(10)
N55 C54 1.373(11)
N55 C56 1.468(11)
N45 C50 1.360(11)
N45 C41 1.401(11)
N45 C46 1.399(10)
C53 C54 1.329(12)
N48 C50 1.331(11)
N48 C49 1.460(11)
N48 C47 1.384(10)
N24 C23 1.381(10)
N24 C9 1.430(10)
N24 C19 1.387(10)
C23 C22 1.346(12)
C46 C47 1.328(12)
C9 C10 1.319(11)
C10 N13 1.408(10)
N13 C14 1.375(11)
C30 C29 1.394(14)
C30 C31 1.519(14)
C26 C25 1.380(13)
C26 C27 1.499(14)
N20 C22 1.358(10)
N20 C19 1.332(11)
N20 C21 1.453(10)
C29 C28 1.533(14)
C25 C32 1.544(15)
C28 C27 1.500(15)
C31 C32 1.478(16)
N16 C17 1.460(11)
N16 C15 1.396(11)
C15 C14 1.335(12)
C64 C63 1.397(17)
C64 C57 1.499(14)
C62 C61 1.362(14)
C62 C63 1.514(15)
C61 C60 1.532(15)
C59 C60 1.466(15)
C59 C58 1.505(15)
N70 C69 1.124(14)
C69 C68 1.464(16)
C57 C58 1.432(14)
C66 N67 1.119(17)
C66 C65 1.453(19)
